data_2018440
loop_
_publ_author_name
'Szczesio, Ma\/lgorzata'
'Olczak, Andrzej'
'Gobis, Katarzyna'
'Foks, Henryk'
'G\/l\'owka, Marek L.'

_publ_section_title
;
 Planarity of heteroaryldithiocarbazic acid derivatives showing
 tuberculostatic activity. IV. Diesters of benzoylcarbonohydrazonodithioic
 acid
;
_journal_coeditor_code WQ3009
_journal_issue 3
_journal_name_full 'Acta Crystallographica Section C'
_journal_page_first o99
_journal_page_last o103
_journal_paper_doi 10.1107/S0108270112001734
_journal_volume 68
_journal_year 2012
_chemical_formula_iupac 'C22 H18 Cl2 N2 O S2'
_chemical_formula_moiety 'C22 H18 Cl2 N2 O S2'
_chemical_formula_sum 'C22 H18 Cl2 N2 O S2'
_chemical_formula_weight 461.40
_chemical_name_systematic
;
dibenzyl (3,4-dichlorobenzoyl)carbonohydrazonodithioate
;
_space_group_IT_number 15
_symmetry_cell_setting monoclinic
_symmetry_space_group_name_Hall '-C 2yc'
_symmetry_space_group_name_H-M 'C 1 2/c 1'
_atom_sites_solution_hydrogens geom
_atom_sites_solution_primary direct
_atom_sites_solution_secondary difmap
_audit_creation_method SHELXL-97
_cell_angle_alpha 90.00
_cell_angle_beta 90.900(4)
_cell_angle_gamma 90.00
_cell_formula_units_Z 8
_cell_length_a 28.6760(11)
_cell_length_b 10.3705(3)
_cell_length_c 14.7176(6)
_cell_measurement_reflns_used 21835
_cell_measurement_temperature 292
_cell_measurement_theta_max 36.2964
_cell_measurement_theta_min 1.9601
_cell_volume 4376.2(3)
_computing_cell_refinement 'CrysAlis RED (Oxford Diffraction, 2008)'
_computing_data_collection 'CrysAlis CCD (Oxford Diffraction, 2008)'
_computing_data_reduction 'CrysAlis RED (Oxford Diffraction, 2008)'
_computing_molecular_graphics 'PLATON (Spek, 2009) and Mercury (Macrae <i>et al.</i>, 2006)'
_computing_publication_material 'PLATON (Spek, 2009)'
_computing_structure_refinement 'SHELXL97 (Sheldrick, 2008)'
_computing_structure_solution 'SHELXS97 (Sheldrick, 2008)'
_diffrn_ambient_temperature 292
_diffrn_measured_fraction_theta_full 0.999
_diffrn_measured_fraction_theta_max 0.999
_diffrn_measurement_device_type 'Kuma KM-4 CCD'
_diffrn_measurement_method '\w and \p scans'
_diffrn_radiation_monochromator graphite
_diffrn_radiation_source 'fine-focus sealed tube'
_diffrn_radiation_type MoK\a
_diffrn_radiation_wavelength 0.71073
_diffrn_reflns_av_R_equivalents 0.0221
_diffrn_reflns_av_sigmaI/netI 0.0214
_diffrn_reflns_limit_h_max 31
_diffrn_reflns_limit_h_min -34
_diffrn_reflns_limit_k_max 12
_diffrn_reflns_limit_k_min -12
_diffrn_reflns_limit_l_max 17
_diffrn_reflns_limit_l_min -17
_diffrn_reflns_number 17461
_diffrn_reflns_theta_full 25.03
_diffrn_reflns_theta_max 25.03
_diffrn_reflns_theta_min 2.50
_exptl_absorpt_coefficient_mu 0.504
_exptl_absorpt_correction_T_max 1.00000
_exptl_absorpt_correction_T_min 0.94222
_exptl_absorpt_correction_type multi-scan
_exptl_absorpt_process_details
;
(CrysAlis RED; Oxford Diffraction, 2008)
;
_exptl_crystal_colour colourless
_exptl_crystal_density_diffrn 1.401
_exptl_crystal_density_method 'not measured'
_exptl_crystal_description prism
_exptl_crystal_F_000 1904
_exptl_crystal_size_max 0.55
_exptl_crystal_size_mid 0.4
_exptl_crystal_size_min 0.3
_refine_diff_density_max 0.222
_refine_diff_density_min -0.291
_refine_ls_extinction_method none
_refine_ls_goodness_of_fit_ref 0.936
_refine_ls_hydrogen_treatment constr
_refine_ls_matrix_type full
_refine_ls_number_parameters 262
_refine_ls_number_reflns 3868
_refine_ls_number_restraints 0
_refine_ls_restrained_S_all 0.936
_refine_ls_R_factor_all 0.0394
_refine_ls_R_factor_gt 0.0303
_refine_ls_shift/su_max 0.002
_refine_ls_shift/su_mean 0.000
_refine_ls_structure_factor_coef Fsqd
_refine_ls_weighting_details 'calc w=1/[\s^2^(Fo^2^)+(0.0610P)^2^+0.0000P] where P=(Fo^2^+2Fc^2^)/3'
_refine_ls_weighting_scheme calc
_refine_ls_wR_factor_gt 0.0821
_refine_ls_wR_factor_ref 0.0843
_reflns_number_gt 3021
_reflns_number_total 3868
_reflns_threshold_expression I>2\s(I)
_cod_data_source_file wq3009.cif
_cod_data_source_block D2
_cod_original_sg_symbol_Hall '-C 2yc '
_cod_database_code 2018440
_cod_database_fobs_code 2018440

loop_
_symmetry_equiv_pos_as_xyz
'x, y, z'
'-x, y, -z+1/2'
'x+1/2, y+1/2, z'
'-x+1/2, y+1/2, -z+1/2'
'-x, -y, -z'
'x, -y, z-1/2'
'-x+1/2, -y+1/2, -z'
'x+1/2, -y+1/2, z-1/2'

loop_
_atom_site_type_symbol
_atom_site_label
_atom_site_fract_x
_atom_site_fract_y
_atom_site_fract_z
_atom_site_U_iso_or_equiv
_atom_site_adp_type
_atom_site_calc_flag
_atom_site_refinement_flags
_atom_site_occupancy
_atom_site_symmetry_multiplicity
C C1 0.89267(5) 0.29944(17) 0.81737(11) 0.0432(4) Uani d . 1 1
C C4 0.90756(6) -0.01453(16) 0.73969(11) 0.0414(4) Uani d . 1 1
C C11 0.88299(7) 0.47072(18) 0.67553(14) 0.0614(5) Uani d . 1 1
H H11A 0.8597 0.5087 0.7145 0.074 Uiso calc R 1 1
H H11B 0.8967 0.5395 0.6401 0.074 Uiso calc R 1 1
C C12 0.85989(6) 0.37698(16) 0.61288(12) 0.0487(4) Uani d . 1 1
C C13 0.81801(7) 0.3195(2) 0.63567(14) 0.0587(5) Uani d . 1 1
H H13 0.8038 0.3417 0.6898 0.070 Uiso calc R 1 1
C C14 0.79741(9) 0.2307(2) 0.57976(19) 0.0800(7) Uani d . 1 1
H H14 0.7695 0.1921 0.5959 0.096 Uiso calc R 1 1
C C15 0.81815(12) 0.1989(3) 0.4998(2) 0.0923(9) Uani d . 1 1
H H15 0.8041 0.1387 0.4615 0.111 Uiso calc R 1 1
C C16 0.85962(12) 0.2548(3) 0.47545(16) 0.0873(9) Uani d . 1 1
H H16 0.8735 0.2327 0.4209 0.105 Uiso calc R 1 1
C C17 0.88032(8) 0.3436(2) 0.53221(14) 0.0631(6) Uani d . 1 1
H H17 0.9084 0.3815 0.5161 0.076 Uiso calc R 1 1
C C21 0.82591(7) 0.2802(2) 0.95176(13) 0.0656(5) Uani d . 1 1
H H21A 0.8395 0.1949 0.9573 0.079 Uiso calc R 1 1
H H21B 0.8179 0.3091 1.0122 0.079 Uiso calc R 1 1
C C22 0.78256(7) 0.27180(19) 0.89508(12) 0.0541(5) Uani d . 1 1
C C23 0.75253(8) 0.3758(2) 0.88893(14) 0.0665(6) Uani d . 1 1
H H23 0.7593 0.4502 0.9219 0.080 Uiso calc R 1 1
C C24 0.71304(8) 0.3717(2) 0.83530(17) 0.0788(7) Uani d . 1 1
H H24 0.6935 0.4431 0.8315 0.095 Uiso calc R 1 1
C C25 0.70248(8) 0.2622(3) 0.78734(17) 0.0793(7) Uani d . 1 1
H H25 0.6757 0.2588 0.7510 0.095 Uiso calc R 1 1
C C26 0.73147(9) 0.1580(2) 0.79312(17) 0.0786(7) Uani d . 1 1
H H26 0.7242 0.0835 0.7608 0.094 Uiso calc R 1 1
C C27 0.77146(8) 0.1622(2) 0.84644(15) 0.0666(6) Uani d . 1 1
H H27 0.7910 0.0907 0.8496 0.080 Uiso calc R 1 1
C C41 0.92802(5) -0.07165(15) 0.65635(10) 0.0365(4) Uani d . 1 1
C C42 0.95180(6) -0.18712(15) 0.66551(11) 0.0413(4) Uani d . 1 1
H H42 0.9536 -0.2276 0.7218 0.050 Uiso calc R 1 1
C C43 0.97284(6) -0.24233(15) 0.59168(12) 0.0418(4) Uani d . 1 1
C C44 0.96955(5) -0.18406(16) 0.50760(10) 0.0397(4) Uani d . 1 1
C C45 0.94445(6) -0.07142(16) 0.49729(11) 0.0457(4) Uani d . 1 1
H H45 0.9413 -0.0335 0.4403 0.055 Uiso calc R 1 1
C C46 0.92416(6) -0.01533(16) 0.57120(10) 0.0432(4) Uani d . 1 1
H H46 0.9076 0.0613 0.5641 0.052 Uiso calc R 1 1
Cl Cl3 1.003610(19) -0.38412(5) 0.60745(4) 0.06910(17) Uani d . 1 1
Cl Cl4 0.996849(15) -0.25042(5) 0.41501(3) 0.05514(14) Uani d . 1 1
N N2 0.88577(5) 0.17874(13) 0.81121(9) 0.0429(3) Uani d . 1 1
N N3 0.90549(5) 0.11577(13) 0.73954(9) 0.0420(3) Uani d . 1 1
H H3 0.9165 0.1588 0.6947 0.050 Uiso calc R 1 1
O O5 0.89500(5) -0.07987(13) 0.80290(9) 0.0670(4) Uani d . 1 1
S S1 0.928623(15) 0.39529(4) 0.74647(3) 0.05024(14) Uani d . 1 1
S S2 0.868881(19) 0.38921(5) 0.90532(4) 0.06536(17) Uani d . 1 1

loop_
_atom_site_aniso_label
_atom_site_aniso_U_11
_atom_site_aniso_U_22
_atom_site_aniso_U_33
_atom_site_aniso_U_12
_atom_site_aniso_U_13
_atom_site_aniso_U_23
C1 0.0380(9) 0.0442(10) 0.0473(10) 0.0024(7) -0.0007(7) -0.0127(8)
C4 0.0479(9) 0.0376(9) 0.0386(9) 0.0008(7) -0.0020(7) -0.0028(7)
C11 0.0582(12) 0.0384(10) 0.0873(14) 0.0044(8) -0.0031(10) 0.0042(10)
C12 0.0501(11) 0.0407(9) 0.0551(11) 0.0096(8) -0.0017(8) 0.0110(8)
C13 0.0547(12) 0.0626(13) 0.0586(12) -0.0006(9) -0.0006(9) 0.0055(10)
C14 0.0765(15) 0.0728(16) 0.0897(17) -0.0124(12) -0.0258(14) 0.0036(14)
C15 0.122(2) 0.0674(16) 0.0853(19) 0.0185(16) -0.0551(18) -0.0155(14)
C16 0.122(2) 0.093(2) 0.0470(12) 0.0580(18) -0.0124(14) 0.0022(13)
C17 0.0672(13) 0.0668(13) 0.0555(12) 0.0254(10) 0.0075(10) 0.0217(11)
C21 0.0715(13) 0.0794(15) 0.0463(10) 0.0154(11) 0.0151(9) -0.0054(10)
C22 0.0572(11) 0.0588(12) 0.0470(10) 0.0039(9) 0.0202(8) 0.0039(9)
C23 0.0691(14) 0.0589(13) 0.0718(14) 0.0053(10) 0.0133(11) -0.0012(10)
C24 0.0663(15) 0.0719(16) 0.0984(18) 0.0057(11) 0.0047(13) 0.0141(13)
C25 0.0638(14) 0.093(2) 0.0815(16) -0.0151(13) 0.0027(12) 0.0134(14)
C26 0.0741(16) 0.0746(16) 0.0876(16) -0.0222(13) 0.0202(13) -0.0112(13)
C27 0.0684(14) 0.0561(13) 0.0761(14) 0.0001(10) 0.0245(11) 0.0010(11)
C41 0.0394(9) 0.0308(8) 0.0391(8) 0.0002(6) -0.0021(7) -0.0031(7)
C42 0.0507(10) 0.0344(8) 0.0388(9) 0.0021(7) -0.0015(7) 0.0036(7)
C43 0.0414(9) 0.0312(8) 0.0527(10) 0.0047(6) 0.0003(7) -0.0004(7)
C44 0.0380(9) 0.0407(9) 0.0404(9) -0.0003(7) 0.0010(7) -0.0089(7)
C45 0.0574(11) 0.0451(10) 0.0344(9) 0.0045(8) -0.0044(7) 0.0022(7)
C46 0.0529(10) 0.0354(9) 0.0409(9) 0.0105(7) -0.0060(7) -0.0009(7)
Cl3 0.0829(4) 0.0453(3) 0.0796(4) 0.0294(2) 0.0159(3) 0.0084(2)
Cl4 0.0530(3) 0.0620(3) 0.0507(3) 0.0041(2) 0.0078(2) -0.0163(2)
N2 0.0453(8) 0.0432(8) 0.0403(8) 0.0035(6) 0.0040(6) -0.0102(6)
N3 0.0530(9) 0.0344(7) 0.0390(7) 0.0019(6) 0.0109(6) -0.0051(6)
O5 0.1092(12) 0.0441(8) 0.0484(7) -0.0026(7) 0.0231(7) 0.0029(6)
S1 0.0421(3) 0.0425(2) 0.0661(3) -0.00378(18) 0.0001(2) -0.0080(2)
S2 0.0633(3) 0.0652(3) 0.0678(3) 0.0036(2) 0.0078(2) -0.0361(3)

loop_
_atom_type_symbol
_atom_type_description
_atom_type_scat_dispersion_real
_atom_type_scat_dispersion_imag
_atom_type_scat_source
C C 0.0033 0.0016 'International Tables Vol C Tables 4.2.6.8 and 6.1.1.4'
H H 0.0000 0.0000 'International Tables Vol C Tables 4.2.6.8 and 6.1.1.4'
O O 0.0106 0.0060 'International Tables Vol C Tables 4.2.6.8 and 6.1.1.4'
S S 0.1246 0.1234 'International Tables Vol C Tables 4.2.6.8 and 6.1.1.4'
N N 0.0061 0.0033 'International Tables Vol C Tables 4.2.6.8 and 6.1.1.4'
Cl Cl 0.1484 0.1585 'International Tables Vol C Tables 4.2.6.8 and 6.1.1.4'

loop_
_geom_angle_atom_site_label_1
_geom_angle_atom_site_label_2
_geom_angle_atom_site_label_3
_geom_angle
N2 C1 S2 121.15(13)
N2 C1 S1 126.79(12)
S2 C1 S1 111.96(10)
O5 C4 N3 123.16(15)
O5 C4 C41 122.39(15)
N3 C4 C41 114.42(14)
C12 C11 S1 112.36(13)
C12 C11 H11A 109.1
S1 C11 H11A 109.1
C12 C11 H11B 109.1
S1 C11 H11B 109.1
H11A C11 H11B 107.9
C17 C12 C13 118.84(19)
C17 C12 C11 120.49(18)
C13 C12 C11 120.65(18)
C14 C13 C12 120.9(2)
C14 C13 H13 119.6
C12 C13 H13 119.6
C13 C14 C15 119.5(2)
C13 C14 H14 120.3
C15 C14 H14 120.3
C14 C15 C16 120.8(2)
C14 C15 H15 119.6
C16 C15 H15 119.6
C17 C16 C15 119.4(2)
C17 C16 H16 120.3
C15 C16 H16 120.3
C16 C17 C12 120.5(2)
C16 C17 H17 119.7
C12 C17 H17 119.7
C22 C21 S2 113.05(14)
C22 C21 H21A 109.0
S2 C21 H21A 109.0
C22 C21 H21B 109.0
S2 C21 H21B 109.0
H21A C21 H21B 107.8
C27 C22 C23 118.1(2)
C27 C22 C21 121.56(19)
C23 C22 C21 120.32(19)
C24 C23 C22 121.4(2)
C24 C23 H23 119.3
C22 C23 H23 119.3
C25 C24 C23 119.8(2)
C25 C24 H24 120.1
C23 C24 H24 120.1
C26 C25 C24 119.7(2)
C26 C25 H25 120.2
C24 C25 H25 120.2
C25 C26 C27 120.7(2)
C25 C26 H26 119.6
C27 C26 H26 119.6
C22 C27 C26 120.3(2)
C22 C27 H27 119.9
C26 C27 H27 119.9
C42 C41 C46 119.03(15)
C42 C41 C4 117.61(14)
C46 C41 C4 123.36(14)
C43 C42 C41 120.32(15)
C43 C42 H42 119.8
C41 C42 H42 119.8
C42 C43 C44 120.11(14)
C42 C43 Cl3 118.50(13)
C44 C43 Cl3 121.39(13)
C43 C44 C45 119.88(15)
C43 C44 Cl4 120.56(13)
C45 C44 Cl4 119.56(13)
C46 C45 C44 119.95(15)
C46 C45 H45 120.0
C44 C45 H45 120.0
C45 C46 C41 120.66(15)
C45 C46 H46 119.7
C41 C46 H46 119.7
C1 N2 N3 117.31(14)
C4 N3 N2 119.57(14)
C4 N3 H3 120.2
N2 N3 H3 120.2
C1 S1 C11 99.03(9)
C1 S2 C21 102.90(9)

loop_
_geom_bond_atom_site_label_1
_geom_bond_atom_site_label_2
_geom_bond_distance
C1 N2 1.270(2)
C1 S2 1.7421(16)
C1 S1 1.7815(18)
C4 O5 1.210(2)
C4 N3 1.353(2)
C4 C41 1.491(2)
C11 C12 1.488(3)
C11 S1 1.8363(19)
C11 H11A 0.9700
C11 H11B 0.9700
C12 C17 1.377(3)
C12 C13 1.387(3)
C13 C14 1.363(3)
C13 H13 0.9300
C14 C15 1.367(4)
C14 H14 0.9300
C15 C16 1.376(4)
C15 H15 0.9300
C16 C17 1.372(4)
C16 H16 0.9300
C17 H17 0.9300
C21 C22 1.489(3)
C21 S2 1.814(2)
C21 H21A 0.9700
C21 H21B 0.9700
C22 C27 1.378(3)
C22 C23 1.383(3)
C23 C24 1.371(3)
C23 H23 0.9300
C24 C25 1.369(3)
C24 H24 0.9300
C25 C26 1.365(3)
C25 H25 0.9300
C26 C27 1.380(3)
C26 H26 0.9300
C27 H27 0.9300
C41 C42 1.384(2)
C41 C46 1.385(2)
C42 C43 1.376(2)
C42 H42 0.9300
C43 C44 1.379(2)
C43 Cl3 1.7287(15)
C44 C45 1.379(2)
C44 Cl4 1.7254(16)
C45 C46 1.371(2)
C45 H45 0.9300
C46 H46 0.9300
N2 N3 1.3703(18)
N3 H3 0.8600

loop_
_geom_hbond_atom_site_label_D
_geom_hbond_atom_site_label_H
_geom_hbond_atom_site_label_A
_geom_hbond_site_symmetry_A
_geom_hbond_distance_DH
_geom_hbond_distance_HA
_geom_hbond_distance_DA
_geom_hbond_angle_DHA
N3 H3 S1 . 0.86 2.59 2.9751(14) 108.3
C16 H16 O5 6 0.93 2.44 3.294(3) 153.1

loop_
_geom_torsion_atom_site_label_1
_geom_torsion_atom_site_label_2
_geom_torsion_atom_site_label_3
_geom_torsion_atom_site_label_4
_geom_torsion
S1 C11 C12 C17 -81.40(19)
S1 C11 C12 C13 97.03(18)
C17 C12 C13 C14 0.4(3)
C11 C12 C13 C14 -178.04(18)
C12 C13 C14 C15 -0.6(3)
C13 C14 C15 C16 0.3(4)
C14 C15 C16 C17 0.0(3)
C15 C16 C17 C12 -0.2(3)
C13 C12 C17 C16 -0.1(3)
C11 C12 C17 C16 178.41(17)
S2 C21 C22 C27 109.86(19)
S2 C21 C22 C23 -69.2(2)
C27 C22 C23 C24 -0.8(3)
C21 C22 C23 C24 178.2(2)
C22 C23 C24 C25 0.8(4)
C23 C24 C25 C26 -0.2(4)
C24 C25 C26 C27 -0.4(4)
C23 C22 C27 C26 0.3(3)
C21 C22 C27 C26 -178.79(19)
C25 C26 C27 C22 0.3(3)
O5 C4 C41 C42 -28.8(2)
N3 C4 C41 C42 149.45(15)
O5 C4 C41 C46 150.88(17)
N3 C4 C41 C46 -30.8(2)
C46 C41 C42 C43 2.6(2)
C4 C41 C42 C43 -177.73(14)
C41 C42 C43 C44 -1.3(2)
C41 C42 C43 Cl3 178.06(12)
C42 C43 C44 C45 -1.1(2)
Cl3 C43 C44 C45 179.57(13)
C42 C43 C44 Cl4 178.56(12)
Cl3 C43 C44 Cl4 -0.8(2)
C43 C44 C45 C46 2.2(2)
Cl4 C44 C45 C46 -177.47(13)
C44 C45 C46 C41 -0.9(3)
C42 C41 C46 C45 -1.5(2)
C4 C41 C46 C45 178.85(15)
S2 C1 N2 N3 179.53(11)
S1 C1 N2 N3 -4.4(2)
O5 C4 N3 N2 -4.1(2)
C41 C4 N3 N2 177.63(13)
C1 N2 N3 C4 166.39(15)
N2 C1 S1 C11 102.89(16)
S2 C1 S1 C11 -80.72(10)
C12 C11 S1 C1 -69.67(16)
N2 C1 S2 C21 -14.24(16)
S1 C1 S2 C21 169.14(9)
C22 C21 S2 C1 -77.00(15)

loop_
_cod_related_entry_id
_cod_related_entry_database
_cod_related_entry_code
1 ChemSpider 30654362
